data_4029181
loop_
_publ_author_name
'Pepper, Henry P.'
'Tulip, Stephen J.'
'Nakano, Yuji'
'George, Jonathan H.'

_publ_section_title
;
 Biomimetic total synthesis of (+-)-doitunggarcinone a and
 (+)-garcibracteatone.
;
_journal_issue 6
_journal_name_full 'The Journal of organic chemistry'
_journal_page_first 2564
_journal_page_last 2573
_journal_paper_doi 10.1021/jo500027k
_journal_volume 79
_journal_year 2014
_chemical_formula_sum 'C33 H40 O4'
_chemical_formula_weight 500.65
_chemical_name_systematic
; 
 ? 
;
_space_group_IT_number 15
_symmetry_space_group_name_Hall '-C 2yc'
_symmetry_space_group_name_H-M 'C 1 2/c 1'
_atom_sites_solution_hydrogens geom
_atom_sites_solution_primary direct
_atom_sites_solution_secondary difmap
_audit_creation_method SHELXL-97
_cell_angle_alpha 90.00
_cell_angle_beta 104.066(4)
_cell_angle_gamma 90.00
_cell_formula_units_Z 8
_cell_length_a 21.9005(8)
_cell_length_b 11.9505(4)
_cell_length_c 21.1324(9)
_cell_measurement_temperature 173(2)
_cell_volume 5365.0(4)
_computing_structure_refinement 'SHELXL-97 (Sheldrick, 1997)'
_computing_structure_solution 'SHELXS-97 (Sheldrick, 1990)'
_diffrn_ambient_temperature 173(2)
_diffrn_measured_fraction_theta_full 0.996
_diffrn_measured_fraction_theta_max 0.884
_diffrn_radiation_monochromator graphite
_diffrn_radiation_source 'fine-focus sealed tube'
_diffrn_radiation_type MoK\a
_diffrn_radiation_wavelength 0.71073
_diffrn_reflns_av_R_equivalents 0.0503
_diffrn_reflns_av_sigmaI/netI 0.0525
_diffrn_reflns_limit_h_max 29
_diffrn_reflns_limit_h_min -27
_diffrn_reflns_limit_k_max 15
_diffrn_reflns_limit_k_min -15
_diffrn_reflns_limit_l_max 26
_diffrn_reflns_limit_l_min -29
_diffrn_reflns_number 30429
_diffrn_reflns_theta_full 27.00
_diffrn_reflns_theta_max 29.35
_diffrn_reflns_theta_min 2.62
_exptl_absorpt_coefficient_mu 0.080
_exptl_crystal_density_diffrn 1.240
_exptl_crystal_density_method 'not measured'
_exptl_crystal_F_000 2160
_refine_diff_density_max 0.418
_refine_diff_density_min -0.220
_refine_diff_density_rms 0.047
_refine_ls_extinction_method none
_refine_ls_goodness_of_fit_ref 1.029
_refine_ls_hydrogen_treatment mixed
_refine_ls_matrix_type full
_refine_ls_number_parameters 342
_refine_ls_number_reflns 6518
_refine_ls_number_restraints 0
_refine_ls_restrained_S_all 1.029
_refine_ls_R_factor_all 0.0872
_refine_ls_R_factor_gt 0.0524
_refine_ls_shift/su_max 0.000
_refine_ls_shift/su_mean 0.000
_refine_ls_structure_factor_coef Fsqd
_refine_ls_weighting_details 'calc w=1/[\s^2^(Fo^2^)+(0.0411P)^2^+4.2451P] where P=(Fo^2^+2Fc^2^)/3'
_refine_ls_weighting_scheme calc
_refine_ls_wR_factor_gt 0.1057
_refine_ls_wR_factor_ref 0.1234
_reflns_number_gt 4518
_reflns_number_total 6518
_reflns_threshold_expression >2sigma(I)
_cod_data_source_file jo500027k_si_003.cif
_cod_data_source_block e:\hp\hpx2\struct\final\hpx2
_cod_database_code 4029181

loop_
_symmetry_equiv_pos_as_xyz
'x, y, z'
'-x, y, -z+1/2'
'x+1/2, y+1/2, z'
'-x+1/2, y+1/2, -z+1/2'
'-x, -y, -z'
'x, -y, z-1/2'
'-x+1/2, -y+1/2, -z'
'x+1/2, -y+1/2, z-1/2'

loop_
_atom_site_label
_atom_site_type_symbol
_atom_site_fract_x
_atom_site_fract_y
_atom_site_fract_z
_atom_site_U_iso_or_equiv
_atom_site_adp_type
_atom_site_occupancy
_atom_site_symmetry_multiplicity
_atom_site_calc_flag
_atom_site_refinement_flags
O3 O 0.25638(5) 0.10046(9) 0.08628(6) 0.0240(3) Uani 1 1 d .
H3 H 0.2692 0.1508 0.0649 0.029 Uiso 1 1 calc R
O2 O 0.05540(5) 0.26977(10) 0.07407(6) 0.0303(3) Uani 1 1 d .
O1 O 0.18228(5) 0.29189(9) 0.00248(6) 0.0294(3) Uani 1 1 d .
O4 O 0.12473(6) 0.03792(10) 0.23094(6) 0.0347(3) Uani 1 1 d .
C18 C 0.10968(7) -0.01529(13) -0.01175(8) 0.0245(4) Uani 1 1 d .
C9 C 0.10192(7) 0.21999(13) 0.10264(8) 0.0227(3) Uani 1 1 d .
C29 C 0.07482(7) 0.07192(14) -0.06031(8) 0.0248(4) Uani 1 1 d .
C7 C 0.21111(7) 0.14582(13) 0.11686(8) 0.0210(3) Uani 1 1 d .
C1 C 0.12422(7) 0.21611(14) 0.17707(8) 0.0240(4) Uani 1 1 d .
C27 C 0.14492(7) 0.21710(13) 0.00463(8) 0.0225(3) Uani 1 1 d .
C17 C 0.12054(7) 0.03222(13) 0.05831(8) 0.0223(3) Uani 1 1 d .
H17 H 0.0785 0.0325 0.0690 0.027 Uiso 1 1 calc R
C6 C 0.23943(7) 0.23696(13) 0.16729(8) 0.0224(3) Uani 1 1 d .
C28 C 0.09488(7) 0.18339(14) -0.05285(8) 0.0240(4) Uani 1 1 d .
C8 C 0.14611(7) 0.15752(13) 0.06805(8) 0.0203(3) Uani 1 1 d .
C4 C 0.25764(8) 0.04116(14) 0.21361(8) 0.0271(4) Uani 1 1 d .
H4A H 0.2867 -0.0113 0.1994 0.033 Uiso 1 1 calc R
H4B H 0.2499 0.0145 0.2553 0.033 Uiso 1 1 calc R
C10 C 0.18438(7) 0.29061(14) 0.19043(8) 0.0244(4) Uani 1 1 d .
H10A H 0.1737 0.3633 0.1680 0.029 Uiso 1 1 calc R
H10B H 0.1982 0.3055 0.2378 0.029 Uiso 1 1 calc R
C5 C 0.28455(8) 0.16262(14) 0.22037(8) 0.0255(4) Uani 1 1 d .
H5 H 0.3257 0.1592 0.2078 0.031 Uiso 1 1 calc R
C3 C 0.19588(7) 0.05334(13) 0.16125(8) 0.0229(3) Uani 1 1 d .
C2 C 0.14556(8) 0.09666(14) 0.19438(8) 0.0256(4) Uani 1 1 d .
C16 C 0.16524(8) -0.03709(13) 0.11287(8) 0.0256(4) Uani 1 1 d .
H16A H 0.1414 -0.0910 0.1331 0.031 Uiso 1 1 calc R
H16B H 0.1970 -0.0781 0.0957 0.031 Uiso 1 1 calc R
C30 C 0.02836(8) 0.04419(16) -0.11594(9) 0.0323(4) Uani 1 1 d .
H30 H 0.0145 -0.0312 -0.1226 0.039 Uiso 1 1 calc R
C20 C 0.07170(8) -0.12410(14) -0.01332(9) 0.0315(4) Uani 1 1 d .
H20A H 0.0307 -0.1069 -0.0047 0.047 Uiso 1 1 calc R
H20B H 0.0948 -0.1756 0.0201 0.047 Uiso 1 1 calc R
H20C H 0.0654 -0.1590 -0.0564 0.047 Uiso 1 1 calc R
C19 C 0.17099(8) -0.04211(15) -0.03190(9) 0.0305(4) Uani 1 1 d .
H19A H 0.1611 -0.0634 -0.0781 0.046 Uiso 1 1 calc R
H19B H 0.1927 -0.1041 -0.0053 0.046 Uiso 1 1 calc R
H19C H 0.1982 0.0241 -0.0252 0.046 Uiso 1 1 calc R
C23 C 0.36189(9) 0.11311(15) 0.39292(9) 0.0338(4) Uani 1 1 d .
C33 C 0.06921(8) 0.26414(16) -0.09938(9) 0.0309(4) Uani 1 1 d .
H33 H 0.0837 0.3393 -0.0938 0.037 Uiso 1 1 calc R
C21 C 0.29885(8) 0.20862(16) 0.28970(8) 0.0330(4) Uani 1 1 d .
H21A H 0.3063 0.2902 0.2885 0.040 Uiso 1 1 calc R
H21B H 0.2619 0.1966 0.3081 0.040 Uiso 1 1 calc R
C13 C 0.10307(9) 0.36115(16) 0.32064(10) 0.0372(5) Uani 1 1 d .
C26 C 0.27744(8) 0.32859(14) 0.14382(9) 0.0279(4) Uani 1 1 d .
H26A H 0.2496 0.3723 0.1093 0.042 Uiso 1 1 calc R
H26B H 0.3108 0.2943 0.1267 0.042 Uiso 1 1 calc R
H26C H 0.2963 0.3779 0.1804 0.042 Uiso 1 1 calc R
C12 C 0.10095(9) 0.27015(17) 0.28466(10) 0.0378(5) Uani 1 1 d .
H12 H 0.1177 0.2040 0.3072 0.045 Uiso 1 1 calc R
C32 C 0.02271(9) 0.23448(17) -0.15358(9) 0.0382(5) Uani 1 1 d .
H32 H 0.0049 0.2893 -0.1853 0.046 Uiso 1 1 calc R
C22 C 0.35538(9) 0.15398(16) 0.33327(9) 0.0346(4) Uani 1 1 d .
H22 H 0.3913 0.1478 0.3158 0.042 Uiso 1 1 calc R
C31 C 0.00210(9) 0.12481(18) -0.16162(9) 0.0385(5) Uani 1 1 d .
H31 H -0.0302 0.1046 -0.1987 0.046 Uiso 1 1 calc R
C11 C 0.07490(8) 0.25889(16) 0.21165(9) 0.0334(4) Uani 1 1 d .
H11A H 0.0593 0.3327 0.1933 0.040 Uiso 1 1 calc R
H11B H 0.0388 0.2066 0.2031 0.040 Uiso 1 1 calc R
C24 C 0.42345(10) 0.06393(18) 0.43068(10) 0.0490(6) Uani 1 1 d .
H24A H 0.4534 0.0624 0.4030 0.074 Uiso 1 1 calc R
H24B H 0.4164 -0.0124 0.4443 0.074 Uiso 1 1 calc R
H24C H 0.4405 0.1099 0.4693 0.074 Uiso 1 1 calc R
C15 C 0.07907(11) 0.47427(18) 0.29752(12) 0.0530(6) Uani 1 1 d .
H15A H 0.0695 0.4765 0.2498 0.080 Uiso 1 1 calc R
H15B H 0.1112 0.5305 0.3154 0.080 Uiso 1 1 calc R
H15C H 0.0408 0.4902 0.3121 0.080 Uiso 1 1 calc R
C25 C 0.31095(10) 0.1139(2) 0.42848(10) 0.0529(6) Uani 1 1 d .
H25A H 0.3191 0.1732 0.4615 0.079 Uiso 1 1 calc R
H25B H 0.3098 0.0414 0.4498 0.079 Uiso 1 1 calc R
H25C H 0.2704 0.1275 0.3976 0.079 Uiso 1 1 calc R
C14 C 0.13174(12) 0.3584(2) 0.39350(10) 0.0567(6) Uani 1 1 d .
H14A H 0.1482 0.2833 0.4063 0.085 Uiso 1 1 calc R
H14B H 0.0995 0.3772 0.4168 0.085 Uiso 1 1 calc R
H14C H 0.1661 0.4129 0.4046 0.085 Uiso 1 1 calc R

loop_
_atom_site_aniso_label
_atom_site_aniso_U_11
_atom_site_aniso_U_22
_atom_site_aniso_U_33
_atom_site_aniso_U_23
_atom_site_aniso_U_13
_atom_site_aniso_U_12
O3 0.0249(6) 0.0226(6) 0.0270(6) 0.0009(5) 0.0108(5) 0.0013(5)
O2 0.0257(6) 0.0320(7) 0.0317(7) -0.0043(5) 0.0039(5) 0.0050(5)
O1 0.0329(7) 0.0266(6) 0.0285(7) 0.0022(5) 0.0069(5) -0.0064(5)
O4 0.0397(7) 0.0351(7) 0.0328(7) 0.0026(6) 0.0155(6) -0.0099(6)
C18 0.0244(8) 0.0237(9) 0.0266(9) -0.0056(7) 0.0082(7) -0.0020(7)
C9 0.0221(8) 0.0189(8) 0.0271(9) -0.0033(7) 0.0058(7) -0.0041(6)
C29 0.0216(8) 0.0321(9) 0.0228(8) -0.0052(7) 0.0097(7) -0.0012(7)
C7 0.0204(8) 0.0217(8) 0.0212(8) -0.0005(6) 0.0054(6) -0.0006(6)
C1 0.0227(8) 0.0277(9) 0.0225(8) -0.0034(7) 0.0071(7) -0.0018(7)
C27 0.0232(8) 0.0212(8) 0.0237(8) -0.0014(7) 0.0070(7) 0.0034(6)
C17 0.0224(8) 0.0199(8) 0.0250(9) -0.0022(7) 0.0065(6) -0.0026(6)
C6 0.0219(8) 0.0233(8) 0.0222(8) -0.0020(7) 0.0060(6) -0.0033(6)
C28 0.0206(8) 0.0310(9) 0.0215(8) -0.0011(7) 0.0072(6) 0.0009(7)
C8 0.0198(7) 0.0207(8) 0.0202(8) -0.0014(6) 0.0044(6) -0.0010(6)
C4 0.0256(8) 0.0286(9) 0.0253(9) 0.0041(7) 0.0026(7) -0.0015(7)
C10 0.0249(8) 0.0258(9) 0.0226(8) -0.0036(7) 0.0063(7) -0.0028(7)
C5 0.0221(8) 0.0273(9) 0.0262(9) -0.0002(7) 0.0040(7) -0.0016(7)
C3 0.0238(8) 0.0212(8) 0.0227(8) 0.0014(7) 0.0039(6) -0.0028(7)
C2 0.0241(8) 0.0289(9) 0.0225(8) -0.0009(7) 0.0033(7) -0.0074(7)
C16 0.0281(9) 0.0203(8) 0.0274(9) 0.0020(7) 0.0049(7) -0.0017(7)
C30 0.0293(9) 0.0422(11) 0.0258(9) -0.0074(8) 0.0075(7) -0.0083(8)
C20 0.0303(9) 0.0270(9) 0.0368(10) -0.0088(8) 0.0073(8) -0.0047(7)
C19 0.0291(9) 0.0313(9) 0.0329(10) -0.0067(8) 0.0108(7) -0.0004(7)
C23 0.0368(10) 0.0326(10) 0.0287(10) -0.0041(8) 0.0018(8) -0.0083(8)
C33 0.0302(9) 0.0349(10) 0.0282(9) 0.0033(8) 0.0081(7) 0.0025(8)
C21 0.0322(9) 0.0387(10) 0.0259(9) -0.0033(8) 0.0026(7) -0.0011(8)
C13 0.0396(11) 0.0384(11) 0.0405(11) -0.0090(9) 0.0233(9) -0.0115(9)
C26 0.0288(9) 0.0257(9) 0.0303(9) -0.0043(7) 0.0089(7) -0.0065(7)
C12 0.0422(11) 0.0409(11) 0.0348(11) -0.0025(9) 0.0180(9) -0.0065(9)
C32 0.0335(10) 0.0509(12) 0.0278(10) 0.0071(9) 0.0028(8) 0.0040(9)
C22 0.0296(9) 0.0429(11) 0.0297(10) -0.0044(8) 0.0042(8) -0.0031(8)
C31 0.0299(10) 0.0601(13) 0.0234(9) -0.0014(9) 0.0023(8) -0.0061(9)
C11 0.0285(9) 0.0418(11) 0.0326(10) -0.0059(8) 0.0128(8) -0.0008(8)
C24 0.0539(13) 0.0465(13) 0.0383(12) 0.0001(10) -0.0048(10) 0.0036(10)
C15 0.0532(13) 0.0485(14) 0.0597(15) -0.0097(11) 0.0184(11) 0.0005(11)
C25 0.0497(13) 0.0736(16) 0.0349(12) 0.0036(11) 0.0090(10) -0.0183(12)
C14 0.0844(17) 0.0553(14) 0.0355(12) -0.0091(11) 0.0248(12) -0.0183(13)

loop_
_atom_type_symbol
_atom_type_description
_atom_type_scat_dispersion_real
_atom_type_scat_dispersion_imag
_atom_type_scat_source
C C 0.0033 0.0016 'International Tables Vol C Tables 4.2.6.8 and 6.1.1.4'
H H 0.0000 0.0000 'International Tables Vol C Tables 4.2.6.8 and 6.1.1.4'
O O 0.0106 0.0060 'International Tables Vol C Tables 4.2.6.8 and 6.1.1.4'

loop_
_geom_angle_atom_site_label_1
_geom_angle_atom_site_label_2
_geom_angle_atom_site_label_3
_geom_angle
C7 O3 H3 109.5
C29 C18 C19 106.46(14)
C29 C18 C20 112.45(13)
C19 C18 C20 108.75(13)
C29 C18 C17 109.09(13)
C19 C18 C17 113.54(13)
C20 C18 C17 106.66(13)
O2 C9 C1 123.28(15)
O2 C9 C8 123.55(15)
C1 C9 C8 113.13(13)
C30 C29 C28 117.76(16)
C30 C29 C18 123.11(15)
C28 C29 C18 118.75(14)
O3 C7 C3 106.44(12)
O3 C7 C6 112.12(12)
C3 C7 C6 101.32(12)
O3 C7 C8 111.28(13)
C3 C7 C8 99.83(12)
C6 C7 C8 123.10(13)
C2 C1 C9 106.18(13)
C2 C1 C11 114.22(15)
C9 C1 C11 113.23(14)
C2 C1 C10 107.23(13)
C9 C1 C10 102.33(13)
C11 C1 C10 112.72(13)
O1 C27 C28 122.56(15)
O1 C27 C8 120.71(14)
C28 C27 C8 116.68(13)
C18 C17 C16 115.82(13)
C18 C17 C8 115.78(13)
C16 C17 C8 105.44(12)
C18 C17 H17 106.4
C16 C17 H17 106.4
C8 C17 H17 106.4
C26 C6 C7 116.11(13)
C26 C6 C10 109.48(13)
C7 C6 C10 107.31(12)
C26 C6 C5 109.74(13)
C7 C6 C5 99.83(12)
C10 C6 C5 114.26(13)
C33 C28 C29 121.16(15)
C33 C28 C27 118.77(15)
C29 C28 C27 120.06(15)
C27 C8 C9 108.36(13)
C27 C8 C7 116.62(13)
C9 C8 C7 108.04(12)
C27 C8 C17 113.45(13)
C9 C8 C17 105.96(12)
C7 C8 C17 103.79(12)
C3 C4 C5 103.02(13)
C3 C4 H4A 111.2
C5 C4 H4A 111.2
C3 C4 H4B 111.2
C5 C4 H4B 111.2
H4A C4 H4B 109.1
C6 C10 C1 113.32(13)
C6 C10 H10A 108.9
C1 C10 H10A 108.9
C6 C10 H10B 108.9
C1 C10 H10B 108.9
H10A C10 H10B 107.7
C21 C5 C4 114.10(15)
C21 C5 C6 115.31(14)
C4 C5 C6 107.56(12)
C21 C5 H5 106.4
C4 C5 H5 106.4
C6 C5 H5 106.4
C16 C3 C4 125.71(14)
C16 C3 C2 107.30(13)
C4 C3 C2 107.99(14)
C16 C3 C7 103.04(13)
C4 C3 C7 102.97(12)
C2 C3 C7 108.82(13)
O4 C2 C1 123.81(16)
O4 C2 C3 121.29(15)
C1 C2 C3 114.90(14)
C3 C16 C17 102.37(12)
C3 C16 H16A 111.3
C17 C16 H16A 111.3
C3 C16 H16B 111.3
C17 C16 H16B 111.3
H16A C16 H16B 109.2
C31 C30 C29 121.06(17)
C31 C30 H30 119.5
C29 C30 H30 119.5
C18 C20 H20A 109.5
C18 C20 H20B 109.5
H20A C20 H20B 109.5
C18 C20 H20C 109.5
H20A C20 H20C 109.5
H20B C20 H20C 109.5
C18 C19 H19A 109.5
C18 C19 H19B 109.5
H19A C19 H19B 109.5
C18 C19 H19C 109.5
H19A C19 H19C 109.5
H19B C19 H19C 109.5
C22 C23 C25 123.81(18)
C22 C23 C24 121.44(19)
C25 C23 C24 114.73(18)
C32 C33 C28 119.78(18)
C32 C33 H33 120.1
C28 C33 H33 120.1
C22 C21 C5 112.27(15)
C22 C21 H21A 109.2
C5 C21 H21A 109.2
C22 C21 H21B 109.2
C5 C21 H21B 109.2
H21A C21 H21B 107.9
C12 C13 C15 126.7(2)
C12 C13 C14 121.0(2)
C15 C13 C14 112.29(18)
C6 C26 H26A 109.5
C6 C26 H26B 109.5
H26A C26 H26B 109.5
C6 C26 H26C 109.5
H26A C26 H26C 109.5
H26B C26 H26C 109.5
C13 C12 C11 127.65(19)
C13 C12 H12 116.2
C11 C12 H12 116.2
C33 C32 C31 119.86(18)
C33 C32 H32 120.1
C31 C32 H32 120.1
C23 C22 C21 128.70(18)
C23 C22 H22 115.7
C21 C22 H22 115.7
C32 C31 C30 120.36(17)
C32 C31 H31 119.8
C30 C31 H31 119.8
C12 C11 C1 112.38(15)
C12 C11 H11A 109.1
C1 C11 H11A 109.1
C12 C11 H11B 109.1
C1 C11 H11B 109.1
H11A C11 H11B 107.9
C23 C24 H24A 109.5
C23 C24 H24B 109.5
H24A C24 H24B 109.5
C23 C24 H24C 109.5
H24A C24 H24C 109.5
H24B C24 H24C 109.5
C13 C15 H15A 109.5
C13 C15 H15B 109.5
H15A C15 H15B 109.5
C13 C15 H15C 109.5
H15A C15 H15C 109.5
H15B C15 H15C 109.5
C23 C25 H25A 109.5
C23 C25 H25B 109.5
H25A C25 H25B 109.5
C23 C25 H25C 109.5
H25A C25 H25C 109.5
H25B C25 H25C 109.5
C13 C14 H14A 109.5
C13 C14 H14B 109.5
H14A C14 H14B 109.5
C13 C14 H14C 109.5
H14A C14 H14C 109.5
H14B C14 H14C 109.5

loop_
_geom_bond_atom_site_label_1
_geom_bond_atom_site_label_2
_geom_bond_distance
O3 C7 1.4162(18)
O3 H3 0.8400
O2 C9 1.2072(19)
O1 C27 1.2199(19)
O4 C2 1.212(2)
C18 C29 1.530(2)
C18 C19 1.538(2)
C18 C20 1.540(2)
C18 C17 1.549(2)
C9 C1 1.530(2)
C9 C8 1.540(2)
C29 C30 1.395(2)
C29 C28 1.400(2)
C7 C3 1.538(2)
C7 C6 1.544(2)
C7 C8 1.548(2)
C1 C2 1.519(2)
C1 C11 1.532(2)
C1 C10 1.558(2)
C27 C28 1.481(2)
C27 C8 1.512(2)
C17 C16 1.557(2)
C17 C8 1.594(2)
C17 H17 1.0000
C6 C26 1.529(2)
C6 C10 1.546(2)
C6 C5 1.576(2)
C28 C33 1.395(2)
C4 C3 1.532(2)
C4 C5 1.560(2)
C4 H4A 0.9900
C4 H4B 0.9900
C10 H10A 0.9900
C10 H10B 0.9900
C5 C21 1.524(2)
C5 H5 1.0000
C3 C16 1.526(2)
C3 C2 1.532(2)
C16 H16A 0.9900
C16 H16B 0.9900
C30 C31 1.386(3)
C30 H30 0.9500
C20 H20A 0.9800
C20 H20B 0.9800
C20 H20C 0.9800
C19 H19A 0.9800
C19 H19B 0.9800
C19 H19C 0.9800
C23 C22 1.327(3)
C23 C25 1.489(3)
C23 C24 1.509(3)
C33 C32 1.381(2)
C33 H33 0.9500
C21 C22 1.501(2)
C21 H21A 0.9900
C21 H21B 0.9900
C13 C12 1.321(3)
C13 C15 1.489(3)
C13 C14 1.515(3)
C26 H26A 0.9800
C26 H26B 0.9800
C26 H26C 0.9800
C12 C11 1.515(3)
C12 H12 0.9500
C32 C31 1.383(3)
C32 H32 0.9500
C22 H22 0.9500
C31 H31 0.9500
C11 H11A 0.9900
C11 H11B 0.9900
C24 H24A 0.9800
C24 H24B 0.9800
C24 H24C 0.9800
C15 H15A 0.9800
C15 H15B 0.9800
C15 H15C 0.9800
C25 H25A 0.9800
C25 H25B 0.9800
C25 H25C 0.9800
C14 H14A 0.9800
C14 H14B 0.9800
C14 H14C 0.9800

loop_
_geom_torsion_atom_site_label_1
_geom_torsion_atom_site_label_2
_geom_torsion_atom_site_label_3
_geom_torsion_atom_site_label_4
_geom_torsion
C19 C18 C29 C30 94.97(18)
C20 C18 C29 C30 -24.0(2)
C17 C18 C29 C30 -142.15(16)
C19 C18 C29 C28 -77.77(18)
C20 C18 C29 C28 163.23(15)
C17 C18 C29 C28 45.11(19)
O2 C9 C1 C2 138.74(16)
C8 C9 C1 C2 -43.30(16)
O2 C9 C1 C11 12.6(2)
C8 C9 C1 C11 -169.41(14)
O2 C9 C1 C10 -108.98(17)
C8 C9 C1 C10 68.98(15)
C29 C18 C17 C16 -170.02(13)
C19 C18 C17 C16 -51.48(19)
C20 C18 C17 C16 68.29(17)
C29 C18 C17 C8 -45.81(17)
C19 C18 C17 C8 72.72(18)
C20 C18 C17 C8 -167.51(13)
O3 C7 C6 C26 49.85(18)
C3 C7 C6 C26 162.99(13)
C8 C7 C6 C26 -87.24(18)
O3 C7 C6 C10 172.65(12)
C3 C7 C6 C10 -74.21(15)
C8 C7 C6 C10 35.6(2)
O3 C7 C6 C5 -67.96(15)
C3 C7 C6 C5 45.18(14)
C8 C7 C6 C5 154.94(14)
C30 C29 C28 C33 0.1(2)
C18 C29 C28 C33 173.27(15)
C30 C29 C28 C27 -178.85(15)
C18 C29 C28 C27 -5.7(2)
O1 C27 C28 C33 -31.0(2)
C8 C27 C28 C33 146.30(15)
O1 C27 C28 C29 147.99(16)
C8 C27 C28 C29 -34.7(2)
O1 C27 C8 C9 90.43(17)
C28 C27 C8 C9 -86.94(16)
O1 C27 C8 C7 -31.7(2)
C28 C27 C8 C7 150.97(14)
O1 C27 C8 C17 -152.19(14)
C28 C27 C8 C17 30.43(19)
O2 C9 C8 C27 30.7(2)
C1 C9 C8 C27 -147.24(13)
O2 C9 C8 C7 157.91(15)
C1 C9 C8 C7 -20.04(17)
O2 C9 C8 C17 -91.37(18)
C1 C9 C8 C17 90.68(14)
O3 C7 C8 C27 -51.06(17)
C3 C7 C8 C27 -163.12(13)
C6 C7 C8 C27 86.35(18)
O3 C7 C8 C9 -173.32(12)
C3 C7 C8 C9 74.62(14)
C6 C7 C8 C9 -35.91(19)
O3 C7 C8 C17 74.49(15)
C3 C7 C8 C17 -37.57(15)
C6 C7 C8 C17 -148.10(14)
C18 C17 C8 C27 10.12(18)
C16 C17 C8 C27 139.55(14)
C18 C17 C8 C9 128.88(14)
C16 C17 C8 C9 -101.68(14)
C18 C17 C8 C7 -117.43(14)
C16 C17 C8 C7 12.01(16)
C26 C6 C10 C1 146.44(14)
C7 C6 C10 C1 19.63(18)
C5 C6 C10 C1 -90.03(16)
C2 C1 C10 C6 42.29(18)
C9 C1 C10 C6 -69.21(16)
C11 C1 C10 C6 168.84(14)
C3 C4 C5 C21 124.75(15)
C3 C4 C5 C6 -4.51(17)
C26 C6 C5 C21 83.81(18)
C7 C6 C5 C21 -153.74(14)
C10 C6 C5 C21 -39.58(19)
C26 C6 C5 C4 -147.62(14)
C7 C6 C5 C4 -25.17(16)
C10 C6 C5 C4 88.99(16)
C5 C4 C3 C16 149.75(16)
C5 C4 C3 C2 -82.04(15)
C5 C4 C3 C7 32.97(16)
O3 C7 C3 C16 -64.80(14)
C6 C7 C3 C16 177.85(12)
C8 C7 C3 C16 50.99(14)
O3 C7 C3 C4 67.12(15)
C6 C7 C3 C4 -50.23(15)
C8 C7 C3 C4 -177.09(13)
O3 C7 C3 C2 -178.47(12)
C6 C7 C3 C2 64.18(15)
C8 C7 C3 C2 -62.67(15)
C9 C1 C2 O4 -123.65(17)
C11 C1 C2 O4 1.9(2)
C10 C1 C2 O4 127.52(17)
C9 C1 C2 C3 55.65(16)
C11 C1 C2 C3 -178.84(13)
C10 C1 C2 C3 -53.18(17)
C16 C3 C2 O4 67.67(19)
C4 C3 C2 O4 -70.39(19)
C7 C3 C2 O4 178.51(15)
C16 C3 C2 C1 -111.65(14)
C4 C3 C2 C1 110.29(15)
C7 C3 C2 C1 -0.81(18)
C4 C3 C16 C17 -160.13(15)
C2 C3 C16 C17 71.39(15)
C7 C3 C16 C17 -43.38(15)
C18 C17 C16 C3 148.13(14)
C8 C17 C16 C3 18.71(16)
C28 C29 C30 C31 -1.2(3)
C18 C29 C30 C31 -174.05(16)
C29 C28 C33 C32 0.7(3)
C27 C28 C33 C32 179.66(16)
C4 C5 C21 C22 71.61(19)
C6 C5 C21 C22 -163.14(15)
C15 C13 C12 C11 1.1(3)
C14 C13 C12 C11 -179.16(19)
C28 C33 C32 C31 -0.4(3)
C25 C23 C22 C21 0.6(3)
C24 C23 C22 C21 -178.01(18)
C5 C21 C22 C23 -133.0(2)
C33 C32 C31 C30 -0.7(3)
C29 C30 C31 C32 1.6(3)
C13 C12 C11 C1 121.9(2)
C2 C1 C11 C12 66.55(19)
C9 C1 C11 C12 -171.74(14)
C10 C1 C11 C12 -56.2(2)
